data_7031684
loop_
_publ_author_name
'Wang, Baoli'
'Nishiura, Masayoshi'
'Cheng, Jianhua'
'Hou, Zhaomin'

_publ_section_title
;
 Half-sandwich scandium boryl complexes bearing a silylene-linked
 cyclopentadienyl-amido ligand.
;
_journal_issue 38
_journal_name_full 'Dalton transactions (Cambridge, England : 2003)'
_journal_page_first 14215
_journal_page_last 14218
_journal_paper_doi 10.1039/c4dt01725k
_journal_volume 43
_journal_year 2014
_chemical_formula_moiety 'C47 H67 B N5 O3 Sc Si'
_chemical_formula_sum 'C47 H67 B N5 O3 Sc Si'
_chemical_formula_weight 833.92
_chemical_name_common CGCSc2NO
_chemical_name_systematic
; 
 ? 
;
_chemical_properties_physical 'Air-sensitive, Moisture-sensitive'
_space_group_IT_number 14
_symmetry_cell_setting monoclinic
_symmetry_space_group_name_Hall '-P 2yn'
_symmetry_space_group_name_H-M 'P 1 21/n 1'
_atom_sites_solution_hydrogens geom
_atom_sites_solution_primary direct
_atom_sites_solution_secondary difmap
_audit_creation_method SHELXL-97
_cell_angle_alpha 90.00
_cell_angle_beta 95.775(8)
_cell_angle_gamma 90.00
_cell_formula_units_Z 4
_cell_length_a 12.343(5)
_cell_length_b 25.971(11)
_cell_length_c 14.894(6)
_cell_measurement_reflns_used 256
_cell_measurement_temperature 173(2)
_cell_measurement_theta_max 25
_cell_measurement_theta_min 2
_cell_volume 4750(3)
_computing_cell_refinement 'Bruker SMART'
_computing_data_collection 'Bruker SMART'
_computing_data_reduction 'Bruker SAINT'
_computing_molecular_graphics 'Ortep-3 for Windows (Farrugia, 1997)'
_computing_publication_material 'Bruker SHELXTL'
_computing_structure_refinement 'SHELXL-97 (Sheldrick, 1998)'
_computing_structure_solution 'SHELXS-97 (Sheldrick, 1998)'
_diffrn_ambient_temperature 173(2)
_diffrn_measured_fraction_theta_full 0.998
_diffrn_measured_fraction_theta_max 0.998
_diffrn_measurement_device_type 'Bruker SMART APEX diffractometer with a CCD area detector'
_diffrn_measurement_method 'phi and omega scan'
_diffrn_radiation_monochromator graphite
_diffrn_radiation_source 'fine-focus sealed tube'
_diffrn_radiation_type MoK\a
_diffrn_radiation_wavelength 0.71073
_diffrn_reflns_av_R_equivalents 0.0447
_diffrn_reflns_av_sigmaI/netI 0.0546
_diffrn_reflns_limit_h_max 14
_diffrn_reflns_limit_h_min -13
_diffrn_reflns_limit_k_max 30
_diffrn_reflns_limit_k_min -30
_diffrn_reflns_limit_l_max 17
_diffrn_reflns_limit_l_min -17
_diffrn_reflns_number 25080
_diffrn_reflns_theta_full 25.00
_diffrn_reflns_theta_max 25.00
_diffrn_reflns_theta_min 1.57
_exptl_absorpt_coefficient_mu 0.224
_exptl_absorpt_correction_T_max 0.9567
_exptl_absorpt_correction_T_min 0.9159
_exptl_absorpt_correction_type multi-scan
_exptl_absorpt_process_details SADABS
_exptl_crystal_colour orange
_exptl_crystal_density_diffrn 1.166
_exptl_crystal_density_meas ?
_exptl_crystal_density_method 'not measured'
_exptl_crystal_description block
_exptl_crystal_F_000 1792
_exptl_crystal_size_max 0.40
_exptl_crystal_size_mid 0.30
_exptl_crystal_size_min 0.20
_refine_diff_density_max 0.357
_refine_diff_density_min -0.276
_refine_diff_density_rms 0.046
_refine_ls_extinction_method none
_refine_ls_goodness_of_fit_ref 1.027
_refine_ls_hydrogen_treatment noref
_refine_ls_matrix_type full
_refine_ls_number_parameters 546
_refine_ls_number_reflns 8347
_refine_ls_number_restraints 10
_refine_ls_restrained_S_all 1.035
_refine_ls_R_factor_all 0.0673
_refine_ls_R_factor_gt 0.0447
_refine_ls_shift/su_max 0.001
_refine_ls_shift/su_mean 0.000
_refine_ls_structure_factor_coef Fsqd
_refine_ls_weighting_details 'calc w=1/[\s^2^(Fo^2^)+(0.0566P)^2^+1.2716P] where P=(Fo^2^+2Fc^2^)/3'
_refine_ls_weighting_scheme calc
_refine_ls_wR_factor_gt 0.1089
_refine_ls_wR_factor_ref 0.1203
_reflns_number_gt 6127
_reflns_number_total 8347
_reflns_threshold_expression >2sigma(I)
_cod_data_source_file c4dt01725k2.cif
_cod_data_source_block 5
_cod_depositor_comments
;Adding full bibliography for 7031681--7031685.cif.

The following automatic conversions were performed:

'_exptl_crystal_density_meas' value 'not measured' was changed to '?'
- the value is perceived as not measured.

Automatic conversion script
Id: cif_fix_values 3008 2015-01-20 13:52:24Z robertas 
;
_cod_original_sg_symbol_H-M P2(1)/n
_cod_database_code 7031684

loop_
_symmetry_equiv_pos_as_xyz
'x, y, z'
'-x+1/2, y+1/2, -z+1/2'
'-x, -y, -z'
'x-1/2, -y-1/2, z-1/2'

loop_
_atom_site_label
_atom_site_type_symbol
_atom_site_fract_x
_atom_site_fract_y
_atom_site_fract_z
_atom_site_U_iso_or_equiv
_atom_site_adp_type
_atom_site_occupancy
_atom_site_symmetry_multiplicity
_atom_site_calc_flag
_atom_site_refinement_flags
_atom_site_disorder_assembly
_atom_site_disorder_group
Sc1 Sc 0.53946(3) 0.743504(15) 0.31015(3) 0.02553(12) Uani 1 1 d . . .
Si1 Si 0.55224(6) 0.85411(2) 0.37309(5) 0.03409(17) Uani 1 1 d . . .
N1 N 0.62784(15) 0.81329(7) 0.31333(12) 0.0300(4) Uani 1 1 d . . .
N2 N 0.64123(14) 0.56445(7) 0.19770(11) 0.0272(4) Uani 1 1 d . . .
N3 N 0.75529(15) 0.55557(6) 0.32710(12) 0.0280(4) Uani 1 1 d . . .
N4 N 0.64990(14) 0.64155(6) 0.30780(11) 0.0243(4) Uani 1 1 d . . .
N5 N 0.69743(16) 0.65998(7) 0.38172(12) 0.0318(4) Uani 1 1 d . . .
O1 O 0.57554(12) 0.66991(5) 0.25852(9) 0.0288(4) Uani 1 1 d . . .
O2 O 0.66450(13) 0.70603(5) 0.39811(10) 0.0345(4) Uani 1 1 d . . .
O3 O 0.48636(14) 0.75346(6) 0.16585(10) 0.0368(4) Uani 1 1 d . B .
B1 B 0.6806(2) 0.58937(9) 0.27847(16) 0.0254(5) Uani 1 1 d . . .
C1 C 0.44877(19) 0.80484(9) 0.39764(15) 0.0311(5) Uani 1 1 d . . .
C2 C 0.4770(2) 0.76214(9) 0.45659(15) 0.0349(6) Uani 1 1 d . . .
C3 C 0.4130(2) 0.71928(9) 0.42611(17) 0.0392(6) Uani 1 1 d . . .
C4 C 0.3431(2) 0.73464(9) 0.34997(17) 0.0399(6) Uani 1 1 d . . .
C5 C 0.36343(19) 0.78693(9) 0.33275(16) 0.0351(5) Uani 1 1 d . . .
C6 C 0.5588(2) 0.76237(11) 0.53877(16) 0.0485(7) Uani 1 1 d . . .
H6A H 0.5630 0.7279 0.5658 0.073 Uiso 1 1 calc R . .
H6B H 0.5363 0.7873 0.5827 0.073 Uiso 1 1 calc R . .
H6C H 0.6305 0.7721 0.5212 0.073 Uiso 1 1 calc R . .
C7 C 0.4143(3) 0.66624(11) 0.4686(2) 0.0619(9) Uani 1 1 d . . .
H7A H 0.3632 0.6654 0.5148 0.093 Uiso 1 1 calc R . .
H7B H 0.4879 0.6585 0.4963 0.093 Uiso 1 1 calc R . .
H7C H 0.3927 0.6405 0.4220 0.093 Uiso 1 1 calc R . .
C8 C 0.2521(2) 0.70208(12) 0.3058(2) 0.0632(9) Uani 1 1 d . . .
H8A H 0.2800 0.6677 0.2935 0.095 Uiso 1 1 calc R . .
H8B H 0.2227 0.7182 0.2491 0.095 Uiso 1 1 calc R . .
H8C H 0.1944 0.6991 0.3462 0.095 Uiso 1 1 calc R . .
C9 C 0.2981(2) 0.81844(11) 0.2618(2) 0.0537(7) Uani 1 1 d . . .
H9A H 0.2548 0.7955 0.2201 0.081 Uiso 1 1 calc R . .
H9B H 0.3476 0.8388 0.2283 0.081 Uiso 1 1 calc R . .
H9C H 0.2495 0.8416 0.2907 0.081 Uiso 1 1 calc R . .
C10 C 0.6320(2) 0.88216(12) 0.4744(2) 0.0598(8) Uani 1 1 d . . .
H10A H 0.6854 0.8569 0.5001 0.090 Uiso 1 1 calc R . .
H10B H 0.5826 0.8912 0.5195 0.090 Uiso 1 1 calc R . .
H10C H 0.6699 0.9132 0.4569 0.090 Uiso 1 1 calc R . .
C11 C 0.4907(2) 0.91183(10) 0.3108(2) 0.0567(8) Uani 1 1 d . . .
H11A H 0.5445 0.9397 0.3129 0.085 Uiso 1 1 calc R . .
H11B H 0.4267 0.9234 0.3392 0.085 Uiso 1 1 calc R . .
H11C H 0.4689 0.9025 0.2478 0.085 Uiso 1 1 calc R . .
C12 C 0.72746(19) 0.82332(8) 0.28050(14) 0.0296(5) Uani 1 1 d . . .
C13 C 0.7575(2) 0.87216(9) 0.25173(16) 0.0388(6) Uani 1 1 d . . .
H13 H 0.7076 0.8999 0.2537 0.047 Uiso 1 1 calc R . .
C14 C 0.8574(2) 0.88122(10) 0.22058(16) 0.0427(6) Uani 1 1 d . . .
H14 H 0.8748 0.9149 0.2016 0.051 Uiso 1 1 calc R . .
C15 C 0.9320(2) 0.84234(10) 0.21661(17) 0.0471(7) Uani 1 1 d . . .
H15 H 1.0007 0.8487 0.1951 0.056 Uiso 1 1 calc R . .
C16 C 0.9050(2) 0.79376(11) 0.2446(2) 0.0584(8) Uani 1 1 d . . .
H16 H 0.9555 0.7663 0.2421 0.070 Uiso 1 1 calc R . .
C17 C 0.8055(2) 0.78456(10) 0.27593(19) 0.0498(7) Uani 1 1 d . . .
H17 H 0.7893 0.7508 0.2951 0.060 Uiso 1 1 calc R . .
C18 C 0.83562(18) 0.56263(8) 0.40309(15) 0.0295(5) Uani 1 1 d . . .
C19 C 0.94165(19) 0.57565(8) 0.38604(16) 0.0350(6) Uani 1 1 d . . .
C20 C 1.0203(2) 0.57875(9) 0.46012(19) 0.0440(6) Uani 1 1 d . . .
H20 H 1.0932 0.5873 0.4509 0.053 Uiso 1 1 calc R . .
C21 C 0.9940(2) 0.56972(10) 0.54563(18) 0.0467(7) Uani 1 1 d . . .
H21 H 1.0490 0.5713 0.5950 0.056 Uiso 1 1 calc R . .
C22 C 0.8889(2) 0.55835(9) 0.56073(17) 0.0421(6) Uani 1 1 d . . .
H22 H 0.8720 0.5530 0.6208 0.050 Uiso 1 1 calc R . .
C23 C 0.8066(2) 0.55451(8) 0.49013(15) 0.0348(6) Uani 1 1 d . . .
C24 C 0.6906(2) 0.54142(10) 0.50648(16) 0.0414(6) Uani 1 1 d . . .
H24 H 0.6421 0.5534 0.4527 0.050 Uiso 1 1 calc R . .
C25 C 0.6546(3) 0.56866(13) 0.5886(2) 0.0675(9) Uani 1 1 d . . .
H25A H 0.6986 0.5566 0.6429 0.101 Uiso 1 1 calc R . .
H25B H 0.5777 0.5611 0.5936 0.101 Uiso 1 1 calc R . .
H25C H 0.6643 0.6059 0.5822 0.101 Uiso 1 1 calc R . .
C26 C 0.6762(3) 0.48308(11) 0.5138(2) 0.0608(8) Uani 1 1 d . . .
H26A H 0.6942 0.4666 0.4580 0.091 Uiso 1 1 calc R . .
H26B H 0.6005 0.4753 0.5233 0.091 Uiso 1 1 calc R . .
H26C H 0.7247 0.4700 0.5649 0.091 Uiso 1 1 calc R . .
C27 C 0.9687(2) 0.58866(9) 0.29213(17) 0.0408(6) Uani 1 1 d . . .
H27 H 0.9105 0.5734 0.2485 0.049 Uiso 1 1 calc R . .
C28 C 0.9661(2) 0.64721(10) 0.2784(2) 0.0525(7) Uani 1 1 d . . .
H28A H 0.8942 0.6605 0.2889 0.079 Uiso 1 1 calc R . .
H28B H 0.9809 0.6552 0.2165 0.079 Uiso 1 1 calc R . .
H28C H 1.0217 0.6633 0.3209 0.079 Uiso 1 1 calc R . .
C29 C 1.0774(3) 0.56651(13) 0.2703(2) 0.0673(9) Uani 1 1 d . . .
H29A H 1.1365 0.5817 0.3106 0.101 Uiso 1 1 calc R . .
H29B H 1.0885 0.5745 0.2075 0.101 Uiso 1 1 calc R . .
H29C H 1.0772 0.5291 0.2786 0.101 Uiso 1 1 calc R . .
C30 C 0.75880(19) 0.51098(8) 0.27462(15) 0.0336(5) Uani 1 1 d . . .
H30 H 0.8022 0.4815 0.2906 0.040 Uiso 1 1 calc R . .
C31 C 0.69237(19) 0.51603(8) 0.19914(16) 0.0333(5) Uani 1 1 d . . .
H31 H 0.6812 0.4907 0.1531 0.040 Uiso 1 1 calc R . .
C32 C 0.57806(18) 0.58183(8) 0.11687(14) 0.0287(5) Uani 1 1 d . . .
C33 C 0.47273(19) 0.56198(9) 0.09653(15) 0.0338(5) Uani 1 1 d . . .
C34 C 0.4173(2) 0.57615(11) 0.01487(18) 0.0489(7) Uani 1 1 d . . .
H34 H 0.3462 0.5629 -0.0012 0.059 Uiso 1 1 calc R . .
C35 C 0.4623(3) 0.60879(12) -0.04354(18) 0.0563(8) Uani 1 1 d . . .
H35 H 0.4226 0.6180 -0.0992 0.068 Uiso 1 1 calc R . .
C36 C 0.5654(2) 0.62814(11) -0.02111(16) 0.0497(7) Uani 1 1 d . . .
H36 H 0.5958 0.6508 -0.0619 0.060 Uiso 1 1 calc R . .
C37 C 0.6261(2) 0.61542(9) 0.05954(15) 0.0364(6) Uani 1 1 d . . .
C38 C 0.7398(2) 0.63644(10) 0.08181(18) 0.0453(7) Uani 1 1 d . . .
H38 H 0.7588 0.6317 0.1482 0.054 Uiso 1 1 calc R . .
C39 C 0.7476(3) 0.69393(11) 0.0626(2) 0.0682(9) Uani 1 1 d . . .
H39A H 0.7361 0.6998 -0.0026 0.102 Uiso 1 1 calc R . .
H39B H 0.8199 0.7065 0.0858 0.102 Uiso 1 1 calc R . .
H39C H 0.6919 0.7124 0.0923 0.102 Uiso 1 1 calc R . .
C40 C 0.8217(2) 0.60559(11) 0.0345(2) 0.0599(8) Uani 1 1 d . . .
H40A H 0.8207 0.5696 0.0543 0.090 Uiso 1 1 calc R . .
H40B H 0.8947 0.6199 0.0495 0.090 Uiso 1 1 calc R . .
H40C H 0.8026 0.6073 -0.0310 0.090 Uiso 1 1 calc R . .
C41 C 0.4200(2) 0.52933(10) 0.16391(18) 0.0428(6) Uani 1 1 d . . .
H41 H 0.4781 0.5078 0.1971 0.051 Uiso 1 1 calc R . .
C42 C 0.3313(3) 0.49305(12) 0.1212(2) 0.0702(9) Uani 1 1 d . . .
H42A H 0.2675 0.5132 0.0978 0.105 Uiso 1 1 calc R . .
H42B H 0.3105 0.4688 0.1668 0.105 Uiso 1 1 calc R . .
H42C H 0.3592 0.4740 0.0716 0.105 Uiso 1 1 calc R . .
C43 C 0.3737(3) 0.56459(12) 0.2318(2) 0.0665(9) Uani 1 1 d . . .
H43A H 0.4318 0.5865 0.2606 0.100 Uiso 1 1 calc R . .
H43B H 0.3428 0.5438 0.2779 0.100 Uiso 1 1 calc R . .
H43C H 0.3166 0.5862 0.2009 0.100 Uiso 1 1 calc R . .
C44 C 0.4179(2) 0.71662(10) 0.11251(16) 0.0447(6) Uani 1 1 d D B .
H44A H 0.3522 0.7082 0.1428 0.054 Uiso 1 1 calc R . .
H44B H 0.4584 0.6844 0.1037 0.054 Uiso 1 1 calc R . .
C45 C 0.3872(3) 0.74245(12) 0.0247(2) 0.0739(10) Uani 1 1 d D . .
H45A H 0.4222 0.7246 -0.0235 0.089 Uiso 1 1 calc R A 1
H45B H 0.3073 0.7405 0.0098 0.089 Uiso 1 1 calc R A 1
C46 C 0.4204(9) 0.7947(3) 0.0288(5) 0.088(3) Uani 0.50 1 d PD B 1
H46A H 0.3588 0.8175 0.0395 0.106 Uiso 0.50 1 calc PR B 1
H46B H 0.4496 0.8052 -0.0279 0.106 Uiso 0.50 1 calc PR B 1
C48 C 0.4780(6) 0.7759(3) 0.0143(4) 0.0524(19) Uani 0.50 1 d PD B 2
H48A H 0.4566 0.8043 -0.0283 0.063 Uiso 0.50 1 calc PR B 2
H48B H 0.5390 0.7566 -0.0081 0.063 Uiso 0.50 1 calc PR B 2
C47 C 0.5100(3) 0.79675(10) 0.10895(17) 0.0561(8) Uani 1 1 d D . .
H47A H 0.5831 0.7932 0.0878 0.067 Uiso 1 1 calc R B 1
H47B H 0.5068 0.8296 0.1422 0.067 Uiso 1 1 calc R B 1

loop_
_atom_site_aniso_label
_atom_site_aniso_U_11
_atom_site_aniso_U_22
_atom_site_aniso_U_33
_atom_site_aniso_U_23
_atom_site_aniso_U_13
_atom_site_aniso_U_12
Sc1 0.0269(2) 0.0224(2) 0.0269(2) -0.00046(17) 0.00052(18) 0.00149(17)
Si1 0.0343(4) 0.0262(3) 0.0423(4) -0.0064(3) 0.0063(3) -0.0016(3)
N1 0.0301(11) 0.0267(10) 0.0332(10) -0.0005(8) 0.0027(9) -0.0007(8)
N2 0.0270(10) 0.0275(10) 0.0264(10) -0.0026(8) -0.0002(8) 0.0023(8)
N3 0.0275(10) 0.0239(9) 0.0309(10) -0.0032(8) -0.0057(8) 0.0020(8)
N4 0.0229(10) 0.0259(9) 0.0230(9) 0.0003(7) -0.0033(8) 0.0011(8)
N5 0.0340(11) 0.0280(10) 0.0319(11) -0.0034(8) -0.0037(9) 0.0028(8)
O1 0.0329(9) 0.0254(8) 0.0260(8) 0.0004(6) -0.0065(7) 0.0071(7)
O2 0.0395(10) 0.0261(8) 0.0356(9) -0.0085(7) -0.0081(7) 0.0067(7)
O3 0.0504(11) 0.0281(8) 0.0296(8) 0.0026(7) -0.0069(8) 0.0003(7)
B1 0.0227(13) 0.0254(13) 0.0284(13) 0.0005(10) 0.0036(11) -0.0019(10)
C1 0.0286(13) 0.0313(12) 0.0340(12) -0.0069(10) 0.0065(10) 0.0015(10)
C2 0.0350(14) 0.0374(13) 0.0333(13) -0.0031(10) 0.0079(11) 0.0012(11)
C3 0.0425(15) 0.0355(13) 0.0420(14) 0.0005(11) 0.0168(12) -0.0013(11)
C4 0.0319(14) 0.0380(14) 0.0508(16) -0.0081(12) 0.0099(12) -0.0078(11)
C5 0.0259(13) 0.0369(13) 0.0429(14) -0.0051(11) 0.0056(11) 0.0031(10)
C6 0.0569(18) 0.0578(17) 0.0311(13) -0.0030(12) 0.0051(13) 0.0078(14)
C7 0.083(2) 0.0469(17) 0.0595(19) 0.0094(14) 0.0263(18) -0.0114(16)
C8 0.0451(18) 0.063(2) 0.083(2) -0.0167(17) 0.0119(16) -0.0224(15)
C9 0.0413(17) 0.0554(17) 0.0615(18) -0.0045(14) -0.0081(14) 0.0131(13)
C10 0.0477(18) 0.068(2) 0.0650(19) -0.0305(16) 0.0151(15) -0.0195(15)
C11 0.0574(19) 0.0324(14) 0.083(2) 0.0076(14) 0.0206(17) 0.0086(13)
C12 0.0347(14) 0.0288(12) 0.0252(11) -0.0030(9) 0.0028(10) -0.0023(10)
C13 0.0411(15) 0.0323(13) 0.0436(14) 0.0039(11) 0.0066(12) 0.0012(11)
C14 0.0489(17) 0.0396(14) 0.0407(14) 0.0068(11) 0.0096(13) -0.0081(12)
C15 0.0458(17) 0.0528(17) 0.0460(15) -0.0035(13) 0.0219(13) -0.0065(13)
C16 0.0538(19) 0.0446(17) 0.083(2) -0.0009(15) 0.0343(17) 0.0076(14)
C17 0.0501(17) 0.0332(14) 0.0700(19) 0.0041(13) 0.0255(15) 0.0016(12)
C18 0.0314(13) 0.0203(11) 0.0342(12) -0.0006(9) -0.0085(10) 0.0061(9)
C19 0.0333(14) 0.0260(12) 0.0435(14) -0.0018(10) -0.0065(11) 0.0032(10)
C20 0.0303(14) 0.0384(14) 0.0605(18) -0.0017(12) -0.0092(13) 0.0018(11)
C21 0.0495(18) 0.0400(14) 0.0451(16) -0.0034(12) -0.0222(13) 0.0074(12)
C22 0.0504(17) 0.0389(14) 0.0339(13) 0.0026(11) -0.0107(12) 0.0052(12)
C23 0.0410(15) 0.0270(12) 0.0347(13) 0.0013(10) -0.0037(11) 0.0056(10)
C24 0.0447(16) 0.0444(15) 0.0342(13) 0.0057(11) -0.0001(12) 0.0052(12)
C25 0.068(2) 0.076(2) 0.061(2) -0.0098(16) 0.0180(17) 0.0072(18)
C26 0.0551(19) 0.0552(18) 0.073(2) 0.0026(15) 0.0108(16) -0.0103(15)
C27 0.0327(14) 0.0407(14) 0.0488(15) -0.0007(12) 0.0032(12) -0.0019(11)
C28 0.0444(17) 0.0468(16) 0.0664(19) 0.0089(14) 0.0057(15) -0.0048(13)
C29 0.057(2) 0.072(2) 0.076(2) 0.0037(17) 0.0203(17) 0.0162(16)
C30 0.0373(14) 0.0229(11) 0.0398(14) -0.0042(10) -0.0010(11) 0.0065(10)
C31 0.0364(14) 0.0257(12) 0.0371(13) -0.0079(10) 0.0010(11) 0.0017(10)
C32 0.0295(13) 0.0321(12) 0.0244(11) -0.0048(9) 0.0020(10) 0.0038(10)
C33 0.0307(13) 0.0369(13) 0.0329(13) -0.0106(10) -0.0009(11) 0.0028(10)
C34 0.0385(16) 0.0600(18) 0.0451(16) -0.0175(14) -0.0114(13) 0.0054(13)
C35 0.064(2) 0.073(2) 0.0289(14) -0.0019(14) -0.0139(14) 0.0179(16)
C36 0.065(2) 0.0581(18) 0.0267(13) 0.0036(12) 0.0091(14) 0.0071(15)
C37 0.0398(15) 0.0420(14) 0.0279(12) -0.0037(10) 0.0062(11) 0.0018(11)
C38 0.0447(16) 0.0522(16) 0.0412(15) 0.0025(12) 0.0149(13) -0.0090(13)
C39 0.070(2) 0.0496(18) 0.090(2) -0.0102(16) 0.0347(19) -0.0120(16)
C40 0.0489(18) 0.0542(18) 0.079(2) 0.0047(15) 0.0200(16) -0.0030(14)
C41 0.0320(14) 0.0432(15) 0.0532(16) -0.0061(12) 0.0046(12) -0.0087(11)
C42 0.0505(19) 0.061(2) 0.098(3) -0.0186(18) 0.0034(18) -0.0206(16)
C43 0.065(2) 0.072(2) 0.067(2) -0.0146(16) 0.0325(17) -0.0242(17)
C44 0.0522(17) 0.0400(14) 0.0393(14) -0.0019(11) -0.0084(13) -0.0032(13)
C45 0.089(3) 0.063(2) 0.060(2) 0.0147(16) -0.0393(19) -0.0116(18)
C46 0.155(10) 0.046(5) 0.052(5) 0.015(4) -0.047(6) -0.009(5)
C48 0.086(6) 0.037(4) 0.029(3) 0.010(3) -0.015(3) 0.004(3)
C47 0.092(2) 0.0409(16) 0.0334(14) 0.0092(12) -0.0036(15) -0.0120(15)

loop_
_atom_type_symbol
_atom_type_description
_atom_type_scat_dispersion_real
_atom_type_scat_dispersion_imag
_atom_type_scat_source
C C 0.0033 0.0016 'International Tables Vol C Tables 4.2.6.8 and 6.1.1.4'
H H 0.0000 0.0000 'International Tables Vol C Tables 4.2.6.8 and 6.1.1.4'
N N 0.0061 0.0033 'International Tables Vol C Tables 4.2.6.8 and 6.1.1.4'
O O 0.0106 0.0060 'International Tables Vol C Tables 4.2.6.8 and 6.1.1.4'
Si Si 0.0817 0.0704 'International Tables Vol C Tables 4.2.6.8 and 6.1.1.4'
Sc Sc 0.2519 0.3716 'International Tables Vol C Tables 4.2.6.8 and 6.1.1.4'
B B 0.0013 0.0007 'International Tables Vol C Tables 4.2.6.8 and 6.1.1.4'

loop_
_geom_angle_atom_site_label_1
_geom_angle_atom_site_label_2
_geom_angle_atom_site_label_3
_geom_angle
N1 Sc1 O1 130.78(7)
N1 Sc1 O2 92.13(7)
O1 Sc1 O2 69.52(6)
N1 Sc1 O3 91.35(6)
O1 Sc1 O3 78.73(6)
O2 Sc1 O3 140.60(6)
N1 Sc1 C1 71.77(8)
O1 Sc1 C1 156.68(7)
O2 Sc1 C1 108.29(7)
O3 Sc1 C1 110.04(7)
N1 Sc1 C2 91.08(8)
O1 Sc1 C2 126.88(7)
O2 Sc1 C2 79.45(8)
O3 Sc1 C2 139.70(8)
C1 Sc1 C2 34.51(8)
N1 Sc1 C5 93.66(8)
O1 Sc1 C5 132.16(7)
O2 Sc1 C5 134.51(7)
O3 Sc1 C5 84.32(7)
C1 Sc1 C5 33.91(8)
C2 Sc1 C5 55.38(8)
N1 Sc1 C3 123.53(8)
O1 Sc1 C3 100.97(7)
O2 Sc1 C3 85.75(8)
O3 Sc1 C3 123.69(8)
C1 Sc1 C3 55.95(8)
C2 Sc1 C3 33.08(8)
C5 Sc1 C3 54.13(8)
N1 Sc1 C4 124.74(8)
O1 Sc1 C4 103.92(7)
O2 Sc1 C4 117.08(8)
O3 Sc1 C4 92.35(8)
C1 Sc1 C4 55.35(8)
C2 Sc1 C4 54.43(8)
C5 Sc1 C4 32.29(8)
C3 Sc1 C4 32.22(8)
N1 Sc1 Si1 33.58(5)
O1 Sc1 Si1 164.09(5)
O2 Sc1 Si1 103.24(5)
O3 Sc1 Si1 101.11(4)
C1 Sc1 Si1 38.23(6)
C2 Sc1 Si1 62.89(6)
C5 Sc1 Si1 63.15(6)
C3 Sc1 Si1 92.37(6)
C4 Sc1 Si1 91.99(6)
N1 Si1 C10 112.96(12)
N1 Si1 C1 95.52(10)
C10 Si1 C1 115.11(12)
N1 Si1 C11 116.69(12)
C10 Si1 C11 103.99(15)
C1 Si1 C11 113.06(13)
N1 Si1 Sc1 42.85(6)
C10 Si1 Sc1 129.00(11)
C1 Si1 Sc1 52.74(7)
C11 Si1 Sc1 126.76(10)
C12 N1 Si1 127.65(15)
C12 N1 Sc1 128.65(14)
Si1 N1 Sc1 103.57(9)
C31 N2 B1 106.37(18)
C31 N2 C32 119.85(17)
B1 N2 C32 132.96(18)
C30 N3 B1 106.37(18)
C30 N3 C18 119.12(17)
B1 N3 C18 133.14(18)
N5 N4 O1 119.58(17)
N5 N4 B1 118.90(17)
O1 N4 B1 121.51(16)
N4 N5 O2 112.35(17)
N4 O1 Sc1 117.01(11)
N5 O2 Sc1 121.48(12)
C47 O3 C44 109.20(18)
C47 O3 Sc1 127.07(14)
C44 O3 Sc1 123.72(14)
N2 B1 N3 107.62(19)
N2 B1 N4 126.5(2)
N3 B1 N4 125.9(2)
C5 C1 C2 106.2(2)
C5 C1 Si1 124.07(17)
C2 C1 Si1 121.32(18)
C5 C1 Sc1 76.72(13)
C2 C1 Sc1 73.86(13)
Si1 C1 Sc1 89.03(9)
C3 C2 C1 108.6(2)
C3 C2 C6 124.9(2)
C1 C2 C6 126.5(2)
C3 C2 Sc1 76.87(14)
C1 C2 Sc1 71.63(13)
C6 C2 Sc1 118.81(16)
C4 C3 C2 108.2(2)
C4 C3 C7 124.9(2)
C2 C3 C7 126.9(3)
C4 C3 Sc1 75.50(14)
C2 C3 Sc1 70.04(13)
C7 C3 Sc1 122.09(17)
C5 C4 C3 108.2(2)
C5 C4 C8 127.0(3)
C3 C4 C8 124.2(2)
C5 C4 Sc1 71.42(13)
C3 C4 Sc1 72.28(14)
C8 C4 Sc1 129.17(18)
C4 C5 C1 108.8(2)
C4 C5 C9 124.0(2)
C1 C5 C9 127.0(2)
C4 C5 Sc1 76.29(14)
C1 C5 Sc1 69.37(12)
C9 C5 Sc1 124.18(17)
C2 C6 H6A 109.5
C2 C6 H6B 109.5
H6A C6 H6B 109.5
C2 C6 H6C 109.5
H6A C6 H6C 109.5
H6B C6 H6C 109.5
C3 C7 H7A 109.5
C3 C7 H7B 109.5
H7A C7 H7B 109.5
C3 C7 H7C 109.5
H7A C7 H7C 109.5
H7B C7 H7C 109.5
C4 C8 H8A 109.5
C4 C8 H8B 109.5
H8A C8 H8B 109.5
C4 C8 H8C 109.5
H8A C8 H8C 109.5
H8B C8 H8C 109.5
C5 C9 H9A 109.5
C5 C9 H9B 109.5
H9A C9 H9B 109.5
C5 C9 H9C 109.5
H9A C9 H9C 109.5
H9B C9 H9C 109.5
Si1 C10 H10A 109.5
Si1 C10 H10B 109.5
H10A C10 H10B 109.5
Si1 C10 H10C 109.5
H10A C10 H10C 109.5
H10B C10 H10C 109.5
Si1 C11 H11A 109.5
Si1 C11 H11B 109.5
H11A C11 H11B 109.5
Si1 C11 H11C 109.5
H11A C11 H11C 109.5
H11B C11 H11C 109.5
N1 C12 C17 121.2(2)
N1 C12 C13 123.1(2)
C17 C12 C13 115.6(2)
C14 C13 C12 122.0(2)
C14 C13 H13 119.0
C12 C13 H13 119.0
C15 C14 C13 121.0(2)
C15 C14 H14 119.5
C13 C14 H14 119.5
C14 C15 C16 118.4(2)
C14 C15 H15 120.8
C16 C15 H15 120.8
C17 C16 C15 120.8(3)
C17 C16 H16 119.6
C15 C16 H16 119.6
C16 C17 C12 122.2(2)
C16 C17 H17 118.9
C12 C17 H17 118.9
C23 C18 C19 122.5(2)
C23 C18 N3 119.3(2)
C19 C18 N3 118.1(2)
C20 C19 C18 117.3(2)
C20 C19 C27 121.3(2)
C18 C19 C27 121.3(2)
C21 C20 C19 121.1(3)
C21 C20 H20 119.5
C19 C20 H20 119.5
C20 C21 C22 120.5(2)
C20 C21 H21 119.8
C22 C21 H21 119.8
C21 C22 C23 121.6(2)
C21 C22 H22 119.2
C23 C22 H22 119.2
C22 C23 C18 117.1(2)
C22 C23 C24 121.7(2)
C18 C23 C24 121.2(2)
C23 C24 C25 112.5(2)
C23 C24 C26 110.6(2)
C25 C24 C26 111.0(2)
C23 C24 H24 107.5
C25 C24 H24 107.5
C26 C24 H24 107.5
C24 C25 H25A 109.5
C24 C25 H25B 109.5
H25A C25 H25B 109.5
C24 C25 H25C 109.5
H25A C25 H25C 109.5
H25B C25 H25C 109.5
C24 C26 H26A 109.5
C24 C26 H26B 109.5
H26A C26 H26B 109.5
C24 C26 H26C 109.5
H26A C26 H26C 109.5
H26B C26 H26C 109.5
C19 C27 C29 113.2(2)
C19 C27 C28 110.0(2)
C29 C27 C28 110.6(2)
C19 C27 H27 107.6
C29 C27 H27 107.6
C28 C27 H27 107.6
C27 C28 H28A 109.5
C27 C28 H28B 109.5
H28A C28 H28B 109.5
C27 C28 H28C 109.5
H28A C28 H28C 109.5
H28B C28 H28C 109.5
C27 C29 H29A 109.5
C27 C29 H29B 109.5
H29A C29 H29B 109.5
C27 C29 H29C 109.5
H29A C29 H29C 109.5
H29B C29 H29C 109.5
C31 C30 N3 109.83(19)
C31 C30 H30 125.1
N3 C30 H30 125.1
C30 C31 N2 109.81(19)
C30 C31 H31 125.1
N2 C31 H31 125.1
C37 C32 C33 122.7(2)
C37 C32 N2 118.7(2)
C33 C32 N2 118.5(2)
C34 C33 C32 117.2(2)
C34 C33 C41 121.7(2)
C32 C33 C41 121.0(2)
C35 C34 C33 121.7(3)
C35 C34 H34 119.1
C33 C34 H34 119.1
C34 C35 C36 119.7(2)
C34 C35 H35 120.2
C36 C35 H35 120.2
C35 C36 C37 121.8(3)
C35 C36 H36 119.1
C37 C36 H36 119.1
C36 C37 C32 116.9(2)
C36 C37 C38 120.8(2)
C32 C37 C38 122.3(2)
C37 C38 C40 110.8(2)
C37 C38 C39 112.8(2)
C40 C38 C39 111.8(2)
C37 C38 H38 107.0
C40 C38 H38 107.0
C39 C38 H38 107.0
C38 C39 H39A 109.5
C38 C39 H39B 109.5
H39A C39 H39B 109.5
C38 C39 H39C 109.5
H39A C39 H39C 109.5
H39B C39 H39C 109.5
C38 C40 H40A 109.5
C38 C40 H40B 109.5
H40A C40 H40B 109.5
C38 C40 H40C 109.5
H40A C40 H40C 109.5
H40B C40 H40C 109.5
C33 C41 C43 108.7(2)
C33 C41 C42 114.0(2)
C43 C41 C42 110.3(2)
C33 C41 H41 107.9
C43 C41 H41 107.9
C42 C41 H41 107.9
C41 C42 H42A 109.5
C41 C42 H42B 109.5
H42A C42 H42B 109.5
C41 C42 H42C 109.5
H42A C42 H42C 109.5
H42B C42 H42C 109.5
C41 C43 H43A 109.5
C41 C43 H43B 109.5
H43A C43 H43B 109.5
C41 C43 H43C 109.5
H43A C43 H43C 109.5
H43B C43 H43C 109.5
O3 C44 C45 105.4(2)
O3 C44 H44A 110.7
C45 C44 H44A 110.7
O3 C44 H44B 110.7
C45 C44 H44B 110.7
H44A C44 H44B 108.8
C46 C45 C48 37.0(4)
C46 C45 C44 110.3(4)
C48 C45 C44 103.6(3)
C46 C45 H45A 109.6
C48 C45 H45A 78.7
C44 C45 H45A 109.6
C46 C45 H45B 109.6
C48 C45 H45B 140.8
C44 C45 H45B 109.6
H45A C45 H45B 108.1
C45 C46 C47 104.3(4)
C45 C46 H46A 110.9
C47 C46 H46A 110.9
C45 C46 H46B 110.9
C47 C46 H46B 110.9
H46A C46 H46B 108.9
C45 C48 C47 104.3(5)
C45 C48 H48A 110.9
C47 C48 H48A 110.9
C45 C48 H48B 110.9
C47 C48 H48B 110.9
H48A C48 H48B 108.9
O3 C47 C48 102.5(3)
O3 C47 C46 104.7(4)
C48 C47 C46 34.3(4)
O3 C47 H47A 110.8
C48 C47 H47A 80.3
C46 C47 H47A 110.8
O3 C47 H47B 110.8
C48 C47 H47B 138.5
C46 C47 H47B 110.8
H47A C47 H47B 108.9

loop_
_geom_bond_atom_site_label_1
_geom_bond_atom_site_label_2
_geom_bond_distance
Sc1 N1 2.113(2)
Sc1 O1 2.1242(16)
Sc1 O2 2.1538(17)
Sc1 O3 2.1983(17)
Sc1 C1 2.405(2)
Sc1 C2 2.434(2)
Sc1 C5 2.501(2)
Sc1 C3 2.522(2)
Sc1 C4 2.563(3)
Sc1 Si1 3.0209(14)
Si1 N1 1.7189(19)
Si1 C10 1.865(3)
Si1 C1 1.870(2)
Si1 C11 1.882(3)
N1 C12 1.393(3)
N2 C31 1.406(3)
N2 B1 1.409(3)
N2 C32 1.439(3)
N3 C30 1.400(3)
N3 B1 1.418(3)
N3 C18 1.439(3)
N4 N5 1.287(2)
N4 O1 1.337(2)
N4 B1 1.485(3)
N5 O2 1.294(2)
O3 C47 1.455(3)
O3 C44 1.458(3)
C1 C5 1.434(3)
C1 C2 1.436(3)
C2 C3 1.413(3)
C2 C6 1.507(3)
C3 C4 1.412(4)
C3 C7 1.515(3)
C4 C5 1.409(3)
C4 C8 1.503(4)
C5 C9 1.505(3)
C6 H6A 0.9800
C6 H6B 0.9800
C6 H6C 0.9800
C7 H7A 0.9800
C7 H7B 0.9800
C7 H7C 0.9800
C8 H8A 0.9800
C8 H8B 0.9800
C8 H8C 0.9800
C9 H9A 0.9800
C9 H9B 0.9800
C9 H9C 0.9800
C10 H10A 0.9800
C10 H10B 0.9800
C10 H10C 0.9800
C11 H11A 0.9800
C11 H11B 0.9800
C11 H11C 0.9800
C12 C17 1.399(3)
C12 C13 1.401(3)
C13 C14 1.381(3)
C13 H13 0.9500
C14 C15 1.372(4)
C14 H14 0.9500
C15 C16 1.380(4)
C15 H15 0.9500
C16 C17 1.378(4)
C16 H16 0.9500
C17 H17 0.9500
C18 C23 1.395(3)
C18 C19 1.399(3)
C19 C20 1.397(3)
C19 C27 1.509(3)
C20 C21 1.365(4)
C20 H20 0.9500
C21 C22 1.371(4)
C21 H21 0.9500
C22 C23 1.391(3)
C22 H22 0.9500
C23 C24 1.515(4)
C24 C25 1.517(4)
C24 C26 1.531(4)
C24 H24 1.0000
C25 H25A 0.9800
C25 H25B 0.9800
C25 H25C 0.9800
C26 H26A 0.9800
C26 H26B 0.9800
C26 H26C 0.9800
C27 C29 1.526(4)
C27 C28 1.534(3)
C27 H27 1.0000
C28 H28A 0.9800
C28 H28B 0.9800
C28 H28C 0.9800
C29 H29A 0.9800
C29 H29B 0.9800
C29 H29C 0.9800
C30 C31 1.330(3)
C30 H30 0.9500
C31 H31 0.9500
C32 C37 1.394(3)
C32 C33 1.403(3)
C33 C34 1.384(3)
C33 C41 1.510(3)
C34 C35 1.371(4)
C34 H34 0.9500
C35 C36 1.378(4)
C35 H35 0.9500
C36 C37 1.390(4)
C36 H36 0.9500
C37 C38 1.511(4)
C38 C40 1.518(4)
C38 C39 1.525(4)
C38 H38 1.0000
C39 H39A 0.9800
C39 H39B 0.9800
C39 H39C 0.9800
C40 H40A 0.9800
C40 H40B 0.9800
C40 H40C 0.9800
C41 C43 1.518(4)
C41 C42 1.534(4)
C41 H41 1.0000
C42 H42A 0.9800
C42 H42B 0.9800
C42 H42C 0.9800
C43 H43A 0.9800
C43 H43B 0.9800
C43 H43C 0.9800
C44 C45 1.485(4)
C44 H44A 0.9900
C44 H44B 0.9900
C45 C46 1.417(7)
C45 C48 1.440(8)
C45 H45A 0.9900
C45 H45B 0.9900
C46 C47 1.544(7)
C46 H46A 0.9900
C46 H46B 0.9900
C48 C47 1.524(7)
C48 H48A 0.9900
C48 H48B 0.9900
C47 H47A 0.9900
C47 H47B 0.9900
